data_2203600
loop_
_publ_author_name
'Kaska, William C.'
'Mayer, Hermann A.'
'Elsegood, Mark R. J.'
'Horton, Peter N.'
'Hursthouse, Michael B.'
'Redshaw, Carl'
'Humphrey, Simon M.'

_publ_section_title
;
 [{(H~3~C)~3~NB(H)~2~NC}~2~Au][AuI~2~]: a linear chain polymer of
 gold(I) iodide with an unusual isocyanoborane ligand showing
 aurophilic behaviour
;
_journal_issue 5
_journal_name_full 'Acta Crystallographica Section E'
_journal_page_first m563
_journal_page_last m565
_journal_paper_doi 10.1107/S1600536804008098
_journal_volume 60
_journal_year 2004
_chemical_formula_iupac '[Au (C4 H11 B1 N2)2] [Au I2]'
_chemical_formula_moiety 'C8 H22 Au B2 N4 1+, Au I2 1-'
_chemical_formula_sum 'C8 H22 Au2 B2 I2 N4'
_chemical_formula_weight 843.64
_chemical_melting_point 418.0(10)
_space_group_IT_number 2
_symmetry_cell_setting triclinic
_symmetry_space_group_name_Hall '-P 1'
_symmetry_space_group_name_H-M 'P -1'
_atom_sites_solution_hydrogens geom
_atom_sites_solution_primary direct
_atom_sites_solution_secondary difmap
_audit_creation_method SHELXL-97
_cell_angle_alpha 115.9700(10)
_cell_angle_beta 91.0390(10)
_cell_angle_gamma 102.127(2)
_cell_formula_units_Z 1
_cell_length_a 6.08750(10)
_cell_length_b 9.3080(2)
_cell_length_c 9.6876(2)
_cell_measurement_reflns_used 2009
_cell_measurement_temperature 120(2)
_cell_measurement_theta_max 27.485
_cell_measurement_theta_min 2.910
_cell_volume 478.680(18)
_computing_cell_refinement ' DENZO and COLLECT (Hooft, 1998)'
_computing_data_collection ' DENZO (Otwinowski and Minor, 1997)'
_computing_data_reduction ' DENZO and COLLECT'
_computing_molecular_graphics 'PLATON (Spek, 1990)'
_computing_publication_material 'DIAMOND (Crystal Impact, 2001)'
_computing_structure_refinement 'SHELXL97 (Sheldrick, 1997)'
_computing_structure_solution 'SHELXS97 (Sheldrick, 1997)'
_diffrn_ambient_temperature 120(2)
_diffrn_detector_area_resol_mean 9.091
_diffrn_measured_fraction_theta_full 0.994
_diffrn_measured_fraction_theta_max 0.994
_diffrn_measurement_device_type 'Nonius KappaCCD area-detector'
_diffrn_measurement_method '\f and \w scans to fill Ewald Sphere'
_diffrn_radiation_monochromator graphite
_diffrn_radiation_source 'Nonius FR591 rotating anode'
_diffrn_radiation_type MoK\a
_diffrn_radiation_wavelength 0.71073
_diffrn_reflns_av_R_equivalents 0.0660
_diffrn_reflns_av_sigmaI/netI 0.0496
_diffrn_reflns_limit_h_max 7
_diffrn_reflns_limit_h_min -7
_diffrn_reflns_limit_k_max 12
_diffrn_reflns_limit_k_min -12
_diffrn_reflns_limit_l_max 12
_diffrn_reflns_limit_l_min -12
_diffrn_reflns_number 7106
_diffrn_reflns_theta_full 27.48
_diffrn_reflns_theta_max 27.48
_diffrn_reflns_theta_min 3.45
_exptl_absorpt_coefficient_mu 18.521
_exptl_absorpt_correction_T_max 0.689
_exptl_absorpt_correction_T_min 0.267
_exptl_absorpt_correction_type multi-scan
_exptl_absorpt_process_details '(SORTAV; Blessing, 1997)'
_exptl_crystal_colour 'light green'
_exptl_crystal_density_diffrn 2.927
_exptl_crystal_density_method 'not measured'
_exptl_crystal_description shard
_exptl_crystal_F_000 372
_exptl_crystal_size_max 0.10
_exptl_crystal_size_mid 0.06
_exptl_crystal_size_min 0.02
_refine_diff_density_max 6.235
_refine_diff_density_min -4.281
_refine_ls_extinction_method none
_refine_ls_goodness_of_fit_ref 1.059
_refine_ls_hydrogen_treatment constr
_refine_ls_matrix_type full
_refine_ls_number_parameters 88
_refine_ls_number_reflns 2174
_refine_ls_number_restraints 0
_refine_ls_restrained_S_all 1.059
_refine_ls_R_factor_all 0.0516
_refine_ls_R_factor_gt 0.0486
_refine_ls_shift/su_max 0.000
_refine_ls_shift/su_mean 0.000
_refine_ls_structure_factor_coef Fsqd
_refine_ls_weighting_details 'calc w = 1/[\s^2^(Fo^2^)+(0.0926P)^2^] where P = (Fo^2^+2Fc^2^)/3'
_refine_ls_weighting_scheme calc
_refine_ls_wR_factor_gt 0.1226
_refine_ls_wR_factor_ref 0.1252
_reflns_number_gt 2033
_reflns_number_total 2174
_reflns_threshold_expression I>2\s(I)
_cod_data_source_file hb6029.cif
_cod_data_source_block I
_cod_depositor_comments
;
The following automatic conversions were performed:
'_symmetry_cell_setting' value 'Triclinic' changed to 'triclinic'
according to '/home/saulius/struct/CIF-dictionaries/cif_core.dic'
dictionary named 'cif_core.dic' version 2.4.1 from 2010-06-29.

Automatic conversion script
Id: cif_fix_enum 1527 2010-12-29 10:47:43Z saulius 

The following automatic conversions were performed:

'_chemical_melting_point' value '417-419 K' was changed to
'418.0(10)' - the average value was taken and precision was
estimated.

Automatic conversion script
Id: cif_fix_values 1646 2011-03-28 12:23:43Z adriana 

The following automatic conversions were performed:

'_chemical_melting_point' value '417-419 K' was changed to
'418.0(10)' - the average value was taken and precision was
estimated.

'_symmetry_cell_setting' value 'Triclinic' changed to
'triclinic' according to
/home/saulius/struct/CIF-dictionaries/cif_core.dic dictionary named
'cif_core.dic' version 2.4.1 from 2010-06-29.

Automatic conversion script
Id: cif_fix_values 1715 2011-07-08 13:25:40Z adriana 

2020-02-25
Z value and formula fixed to values more according to usual
chemical conventions.                 miguel
;
_cod_original_formula_sum 'C4 H11 Au B I N2'
_cod_original_formula_weight 421.82
_cod_original_formula_units_Z 2
_cod_original_cell_volume 478.680(16)
_cod_database_code 2203600
_cod_database_fobs_code 2203600

loop_
_symmetry_equiv_pos_as_xyz
'x, y, z'
'-x, -y, -z'

loop_
_atom_site_label
_atom_site_fract_x
_atom_site_fract_y
_atom_site_fract_z
_atom_site_U_iso_or_equiv
_atom_site_adp_type
_atom_site_calc_flag
_atom_site_refinement_flags
_atom_site_occupancy
_atom_site_type_symbol
Au1 0.0000 0.0000 0.5000 0.02402(17) Uani d S 1 Au
Au2 -0.5000 0.0000 0.5000 0.02413(17) Uani d S 1 Au
I1 -0.01262(8) -0.04700(6) 0.21874(5) 0.03220(19) Uani d . 1 I
N2 -0.3642(10) -0.6158(7) 0.1986(7) 0.0241(12) Uani d . 1 N
C1 -0.5406(12) -0.2415(10) 0.3899(9) 0.0281(15) Uani d . 1 C
C4 -0.4108(14) -0.8005(9) 0.1236(10) 0.0313(16) Uani d . 1 C
H4A -0.2715 -0.8344 0.0892 0.047 Uiso calc R 1 H
H4B -0.5274 -0.8471 0.0343 0.047 Uiso calc R 1 H
H4C -0.4638 -0.8403 0.1984 0.047 Uiso calc R 1 H
C2 -0.1955(14) -0.5474(12) 0.3387(10) 0.0372(18) Uani d . 1 C
H2A -0.0579 -0.5864 0.3091 0.056 Uiso calc R 1 H
H2B -0.2595 -0.5840 0.4133 0.056 Uiso calc R 1 H
H2C -0.1581 -0.4268 0.3858 0.056 Uiso calc R 1 H
C3 -0.2679(15) -0.5580(11) 0.0871(10) 0.0359(18) Uani d . 1 C
H3A -0.2440 -0.4381 0.1321 0.054 Uiso calc R 1 H
H3B -0.3732 -0.6101 -0.0087 0.054 Uiso calc R 1 H
H3C -0.1229 -0.5876 0.0641 0.054 Uiso calc R 1 H
N1 -0.5586(10) -0.3820(7) 0.3243(7) 0.0245(12) Uani d . 1 N
B1 -0.5989(14) -0.5722(9) 0.2423(10) 0.0257(16) Uani d . 1 B
H1A -0.7086 -0.6197 0.1477 0.031 Uiso calc R 1 H
H1B -0.6613 -0.6184 0.3119 0.031 Uiso calc R 1 H

loop_
_atom_site_aniso_label
_atom_site_aniso_U_11
_atom_site_aniso_U_22
_atom_site_aniso_U_33
_atom_site_aniso_U_12
_atom_site_aniso_U_13
_atom_site_aniso_U_23
Au1 0.0190(3) 0.0229(3) 0.0262(3) 0.00771(17) 0.00457(17) 0.00637(19)
Au2 0.0205(3) 0.0164(2) 0.0295(3) 0.00851(17) 0.00569(17) 0.00314(18)
I1 0.0319(3) 0.0359(3) 0.0273(3) 0.0120(2) 0.0062(2) 0.0113(2)
N2 0.022(3) 0.024(3) 0.028(3) 0.013(2) 0.008(2) 0.010(2)
C1 0.018(3) 0.034(4) 0.029(4) 0.010(3) 0.006(3) 0.010(3)
C4 0.036(4) 0.018(3) 0.039(4) 0.017(3) 0.011(3) 0.007(3)
C2 0.025(4) 0.047(5) 0.034(4) 0.016(3) 0.005(3) 0.010(3)
C3 0.040(5) 0.037(4) 0.038(4) 0.019(4) 0.016(4) 0.019(4)
N1 0.019(3) 0.019(3) 0.029(3) 0.009(2) 0.007(2) 0.003(2)
B1 0.020(4) 0.016(3) 0.032(4) 0.008(3) 0.009(3) 0.002(3)

loop_
_atom_type_symbol
_atom_type_description
_atom_type_scat_dispersion_real
_atom_type_scat_dispersion_imag
_atom_type_scat_source
C C 0.0033 0.0016 'International Tables Vol C Tables 4.2.6.8 and 6.1.1.4'
H H 0.0000 0.0000 'International Tables Vol C Tables 4.2.6.8 and 6.1.1.4'
B B 0.0013 0.0007 'International Tables Vol C Tables 4.2.6.8 and 6.1.1.4'
N N 0.0061 0.0033 'International Tables Vol C Tables 4.2.6.8 and 6.1.1.4'
I I -0.4742 1.8119 'International Tables Vol C Tables 4.2.6.8 and 6.1.1.4'
Au Au -2.0133 8.8022 'International Tables Vol C Tables 4.2.6.8 and 6.1.1.4'

loop_
_geom_angle_atom_site_label_1
_geom_angle_atom_site_label_2
_geom_angle_atom_site_label_3
_geom_angle_site_symmetry_1
_geom_angle_site_symmetry_3
_geom_angle
_geom_angle_publ_flag
I1 Au1 I1 . 2_556 180 y
I1 Au1 Au2 . . 91.443(11) y
I1 Au1 Au2 2_556 . 88.557(11) y
I1 Au1 Au2 . 1_655 88.557(11) n
I1 Au1 Au2 2_556 1_655 91.443(11) n
Au2 Au1 Au2 . 1_655 180 y
C1 Au2 C1 . 2_456 180 y
C1 Au2 Au1 . . 82.9(2) y
C1 Au2 Au1 2_456 . 97.1(2) y
C1 Au2 Au1 . 1_455 97.1(2) n
C1 Au2 Au1 2_456 1_455 82.9(2) n
Au1 Au2 Au1 . 1_455 180 n
C3 N2 C2 . . 109.3(7) n
C3 N2 C4 . . 108.4(6) n
C2 N2 C4 . . 108.7(6) n
C3 N2 B1 . . 112.7(6) n
C2 N2 B1 . . 111.5(6) n
C4 N2 B1 . . 106.2(6) n
N1 C1 Au2 . . 178.1(7) y
N2 C4 H4A . . 109.5 n
N2 C4 H4B . . 109.5 n
H4A C4 H4B . . 109.5 n
N2 C4 H4C . . 109.5 n
H4A C4 H4C . . 109.5 n
H4B C4 H4C . . 109.5 n
N2 C2 H2A . . 109.5 n
N2 C2 H2B . . 109.5 n
H2A C2 H2B . . 109.5 n
N2 C2 H2C . . 109.5 n
H2A C2 H2C . . 109.5 n
H2B C2 H2C . . 109.5 n
N2 C3 H3A . . 109.5 n
N2 C3 H3B . . 109.5 n
H3A C3 H3B . . 109.5 n
N2 C3 H3C . . 109.5 n
H3A C3 H3C . . 109.5 n
H3B C3 H3C . . 109.5 n
C1 N1 B1 . . 175.7(7) y
N1 B1 N2 . . 108.2(6) y
N1 B1 H1A . . 110.1 n
N2 B1 H1A . . 110.1 n
N1 B1 H1B . . 110.1 n
N2 B1 H1B . . 110.1 n
H1A B1 H1B . . 108.4 n

loop_
_geom_bond_atom_site_label_1
_geom_bond_atom_site_label_2
_geom_bond_site_symmetry_2
_geom_bond_distance
_geom_bond_publ_flag
Au1 I1 . 2.5604(5) y
Au1 I1 2_556 2.5604(5) n
Au1 Au2 . 3.04380(10) y
Au1 Au2 1_655 3.04380(10) n
Au2 C1 . 1.977(8) y
Au2 C1 2_456 1.977(8) n
Au2 Au1 1_455 3.04380(10) n
N2 C3 . 1.484(10) n
N2 C2 . 1.490(10) n
N2 C4 . 1.502(9) n
N2 B1 . 1.581(9) n
C1 N1 . 1.156(10) y
C4 H4A . 0.9800 n
C4 H4B . 0.9800 n
C4 H4C . 0.9800 n
C2 H2A . 0.9800 n
C2 H2B . 0.9800 n
C2 H2C . 0.9800 n
C3 H3A . 0.9800 n
C3 H3B . 0.9800 n
C3 H3C . 0.9800 n
N1 B1 . 1.550(9) y
B1 H1A . 0.9900 n
B1 H1B . 0.9900 n
